data_1508461
loop_
_publ_author_name
'Fu, Xin-Ling'
'Li, Jiang-Sheng'
'Simpson, Jim'

_publ_section_title
;
 Non-Covalent Interactions in the Crystal Structure of Methyl
 4-Hydroxy-3-Nitrobenzoate
;
_journal_issue 2
_journal_name_full Crystals
_journal_page_first 669
_journal_page_last 674
_journal_paper_doi 10.3390/cryst2020669
_journal_volume 2
_journal_year 2012
_chemical_formula_moiety 'C8 H7 N O5'
_chemical_formula_sum 'C8 H7 N O5'
_chemical_formula_weight 197.15
_chemical_name_systematic
; 
methyl 4-hydroxy-3-nitrobenzoate 
;
_space_group_IT_number 2
_symmetry_cell_setting triclinic
_symmetry_space_group_name_Hall '-P 1'
_symmetry_space_group_name_H-M 'P -1'
_atom_sites_solution_hydrogens geom
_atom_sites_solution_primary direct
_atom_sites_solution_secondary difmap
_audit_creation_method SHELXL-97
_cell_angle_alpha 83.38(3)
_cell_angle_beta 80.83(3)
_cell_angle_gamma 82.02(3)
_cell_formula_units_Z 4
_cell_length_a 7.2831(15)
_cell_length_b 10.522(2)
_cell_length_c 11.410(2)
_cell_measurement_reflns_used 2036
_cell_measurement_temperature 113(2)
_cell_measurement_theta_max 26.094
_cell_measurement_theta_min 1.816
_cell_volume 851.0(3)
_computing_cell_refinement CrystalClear
_computing_data_collection 'CrystalClear (Rigaku/MSC, 2005)'
_computing_data_reduction CrystalClear
_computing_molecular_graphics
;
SHELXTL (Sheldrick, 2008) and Mercury (Macrae <i>et al.</i>, 2008) 
;
_computing_publication_material
;
SHELXTL, enCIFer (Allen et al., 2004), PLATON (Spek, 2009), publCIF (Westrip, 
2010)
;
_computing_structure_refinement 'SHELXL-97 (Sheldrick, 2008)'
_computing_structure_solution 'SHELXS-97 (Sheldrick, 2008)'
_diffrn_ambient_temperature 113(2)
_diffrn_detector_area_resol_mean 7.31
_diffrn_measured_fraction_theta_full 0.980
_diffrn_measured_fraction_theta_max 0.980
_diffrn_measurement_device_type 'Rigaku Saturn CCD area detector'
_diffrn_measurement_method '\w and \f scans'
_diffrn_radiation_monochromator confocal
_diffrn_radiation_source 'rotating anode'
_diffrn_radiation_type MoK\a
_diffrn_radiation_wavelength 0.71073
_diffrn_reflns_av_R_equivalents 0.1288
_diffrn_reflns_av_sigmaI/netI 0.1947
_diffrn_reflns_limit_h_max 6
_diffrn_reflns_limit_h_min -8
_diffrn_reflns_limit_k_max 12
_diffrn_reflns_limit_k_min -12
_diffrn_reflns_limit_l_max 13
_diffrn_reflns_limit_l_min -13
_diffrn_reflns_number 5670
_diffrn_reflns_theta_full 25.02
_diffrn_reflns_theta_max 25.02
_diffrn_reflns_theta_min 1.96
_diffrn_standards_number 0
_exptl_absorpt_coefficient_mu 0.131
_exptl_absorpt_correction_T_max 0.9948
_exptl_absorpt_correction_T_min 0.9743
_exptl_absorpt_correction_type multi-scan
_exptl_absorpt_process_details 'CrystalClear (Rigaku/MSC, 2005)'
_exptl_crystal_colour colorless
_exptl_crystal_density_diffrn 1.539
_exptl_crystal_density_method 'not measured'
_exptl_crystal_description plate
_exptl_crystal_F_000 408
_exptl_crystal_size_max 0.20
_exptl_crystal_size_mid 0.18
_exptl_crystal_size_min 0.04
_refine_diff_density_max 0.432
_refine_diff_density_min -0.452
_refine_diff_density_rms 0.111
_refine_ls_extinction_method none
_refine_ls_goodness_of_fit_ref 0.951
_refine_ls_hydrogen_treatment mixed
_refine_ls_matrix_type full
_refine_ls_number_parameters 255
_refine_ls_number_reflns 2959
_refine_ls_number_restraints 50
_refine_ls_restrained_S_all 0.964
_refine_ls_R_factor_all 0.1583
_refine_ls_R_factor_gt 0.1002
_refine_ls_shift/su_max <0.001
_refine_ls_shift/su_mean <0.001
_refine_ls_structure_factor_coef Fsqd
_refine_ls_weighting_details 'calc w=1/[\s^2^(Fo^2^)+(0.0965P)^2^] where P=(Fo^2^+2Fc^2^)/3'
_refine_ls_weighting_scheme calc
_refine_ls_wR_factor_gt 0.2139
_refine_ls_wR_factor_ref 0.2519
_reflns_number_gt 1408
_reflns_number_total 2959
_reflns_threshold_expression I>2\s(I)
_cod_data_source_file C8H7NO5_P-1_crystals-17153_crystals-02-00669-s001_DC196.cif
_cod_data_source_block chateigner_1508461
_cod_depositor_comments
;
The following automatic conversions were performed:

'_symmetry_cell_setting' value 'Triclinic' changed to 'triclinic'
according to the built-in table from CIF Core dictionary named
'cif_core.dic' version 2.4.1 from
2010-06-29.

'_exptl_absorpt_correction_type' value 'MULTI-SCAN'
changed to 'multi-scan' according to the built-in table from CIF Core
dictionary named 'cif_core.dic' version 2.4.1 from 2010-06-29.

Automatic conversion script
Id: cif_fix_values 1715 2011-07-08 13:25:40Z adriana 
;
_cod_database_code 1508461

loop_
_symmetry_equiv_pos_as_xyz
'x, y, z'
'-x, -y, -z'

loop_
_atom_site_label
_atom_site_type_symbol
_atom_site_fract_x
_atom_site_fract_y
_atom_site_fract_z
_atom_site_U_iso_or_equiv
_atom_site_adp_type
_atom_site_occupancy
_atom_site_symmetry_multiplicity
_atom_site_calc_flag
_atom_site_refinement_flags
C1A C 0.2624(6) 0.4868(4) 0.4982(5) 0.0237(12) Uani 1 1 d .
H1A H 0.3168 0.5557 0.4544 0.028 Uiso 1 1 calc R
C2A C 0.2884(7) 0.3680(5) 0.4542(5) 0.0245(12) Uani 1 1 d U
N1A N 0.3966(6) 0.3543(4) 0.3363(4) 0.0315(11) Uani 1 1 d .
O1A O 0.4505(5) 0.4524(3) 0.2771(4) 0.0391(10) Uani 1 1 d .
O2A O 0.4272(5) 0.2461(3) 0.2969(3) 0.0340(10) Uani 1 1 d .
C3A C 0.2125(7) 0.2599(5) 0.5194(5) 0.0258(12) Uani 1 1 d .
O3A O 0.2358(5) 0.1401(3) 0.4841(4) 0.0358(10) Uani 1 1 d D
H3A H 0.311(6) 0.130(6) 0.423(3) 0.054 Uiso 1 1 d D
C4A C 0.1002(7) 0.2797(5) 0.6297(5) 0.0314(13) Uani 1 1 d .
H4A H 0.0459 0.2111 0.6741 0.038 Uiso 1 1 calc R
C5A C 0.0697(7) 0.3975(5) 0.6726(5) 0.0281(9) Uani 1 1 d .
H5A H -0.0075 0.4087 0.7448 0.034 Uiso 1 1 calc R
C6A C 0.1535(7) 0.5028(5) 0.6091(5) 0.0281(9) Uani 1 1 d U
C7A C 0.1107(7) 0.6299(5) 0.6560(5) 0.0283(12) Uani 1 1 d .
O4A O -0.0063(5) 0.6539(4) 0.7432(4) 0.0385(10) Uani 1 1 d U
O5A O 0.2153(5) 0.7179(3) 0.5942(3) 0.0347(10) Uani 1 1 d .
C8A C 0.1754(8) 0.8487(5) 0.6313(6) 0.0421(16) Uani 1 1 d .
H8AA H 0.0487 0.8827 0.6220 0.063 Uiso 1 1 calc R
H8AB H 0.2598 0.9025 0.5829 0.063 Uiso 1 1 calc R
H8AC H 0.1913 0.8466 0.7134 0.063 Uiso 1 1 calc R
C1B C 0.3596(6) 0.0042(5) 0.8758(5) 0.0252(12) Uani 1 1 d .
H1B H 0.3989 -0.0612 0.8258 0.030 Uiso 1 1 calc R
C2B C 0.4019(6) 0.1292(4) 0.8388(5) 0.0218(11) Uani 1 1 d U
N1B N 0.5137(6) 0.1509(4) 0.7211(4) 0.0295(11) Uani 1 1 d U
O1B O 0.5766(6) 0.0575(4) 0.6653(4) 0.0475(12) Uani 1 1 d U
O2B O 0.5438(5) 0.2625(3) 0.6847(3) 0.0353(10) Uani 1 1 d .
C3B C 0.3426(7) 0.2309(5) 0.9098(5) 0.0272(12) Uani 1 1 d .
O3B O 0.3748(5) 0.3526(4) 0.8802(4) 0.0357(10) Uani 1 1 d D
H3B H 0.442(7) 0.363(5) 0.815(2) 0.054 Uiso 1 1 d D
C4B C 0.2426(7) 0.2018(5) 1.0241(5) 0.0282(13) Uani 1 1 d .
H4B H 0.2030 0.2665 1.0747 0.034 Uiso 1 1 calc R
C5B C 0.2033(7) 0.0785(5) 1.0608(5) 0.0268(12) Uani 1 1 d U
H5B H 0.1380 0.0612 1.1366 0.032 Uiso 1 1 calc R
C6B C 0.2586(6) -0.0219(4) 0.9877(5) 0.0235(12) Uani 1 1 d .
C7B C 0.2148(7) -0.1530(5) 1.0335(5) 0.0263(12) Uani 1 1 d .
O4B O 0.1538(5) -0.1842(3) 1.1372(3) 0.0381(10) Uani 1 1 d U
O5B O 0.2575(5) -0.2358(3) 0.9507(3) 0.0333(10) Uani 1 1 d .
C8B C 0.2311(8) -0.3691(5) 0.9886(5) 0.0361(14) Uani 1 1 d .
H8BA H 0.3088 -0.4021 1.0485 0.054 Uiso 1 1 calc R
H8BB H 0.2650 -0.4191 0.9214 0.054 Uiso 1 1 calc R
H8BC H 0.1021 -0.3743 1.0210 0.054 Uiso 1 1 calc R

loop_
_atom_site_aniso_label
_atom_site_aniso_U_11
_atom_site_aniso_U_22
_atom_site_aniso_U_33
_atom_site_aniso_U_23
_atom_site_aniso_U_13
_atom_site_aniso_U_12
C1A 0.025(3) 0.025(3) 0.019(3) -0.003(2) 0.003(2) -0.005(2)
C2A 0.029(3) 0.026(3) 0.016(3) 0.001(2) 0.006(2) -0.006(2)
N1A 0.039(3) 0.030(3) 0.021(3) 0.000(2) 0.011(2) -0.007(2)
O1A 0.055(3) 0.035(2) 0.021(3) 0.0000(19) 0.0157(18) -0.0092(18)
O2A 0.051(2) 0.024(2) 0.023(3) -0.0091(17) 0.0114(18) -0.0069(16)
C3A 0.033(3) 0.028(3) 0.014(3) -0.003(2) 0.003(2) -0.002(2)
O3A 0.050(3) 0.026(2) 0.027(3) -0.0030(19) 0.0121(18) -0.0097(17)
C4A 0.043(3) 0.029(3) 0.019(3) 0.001(2) 0.008(2) -0.010(2)
C5A 0.0296(15) 0.0306(15) 0.0216(17) -0.0012(14) 0.0026(13) -0.0038(12)
C6A 0.0296(15) 0.0306(15) 0.0216(17) -0.0012(14) 0.0026(13) -0.0038(12)
C7A 0.031(3) 0.035(3) 0.018(3) -0.002(2) 0.000(2) -0.008(2)
O4A 0.042(2) 0.050(2) 0.021(2) -0.0144(19) 0.0143(17) -0.0093(17)
O5A 0.050(2) 0.031(2) 0.022(3) -0.0062(17) 0.0068(18) -0.0110(17)
C8A 0.061(4) 0.032(3) 0.034(4) -0.014(3) -0.003(3) -0.005(3)
C1B 0.030(3) 0.031(3) 0.015(3) -0.008(2) 0.005(2) -0.011(2)
C2B 0.027(3) 0.025(3) 0.011(3) 0.002(2) 0.005(2) -0.007(2)
N1B 0.039(2) 0.030(2) 0.018(3) 0.000(2) 0.0055(19) -0.0104(19)
O1B 0.070(3) 0.041(2) 0.024(3) -0.008(2) 0.024(2) -0.0137(19)
O2B 0.053(2) 0.030(2) 0.019(2) 0.0050(17) 0.0100(18) -0.0128(17)
C3B 0.032(3) 0.024(3) 0.024(4) -0.003(2) 0.002(2) -0.006(2)
O3B 0.052(3) 0.030(2) 0.021(3) -0.0008(18) 0.0102(18) -0.0088(17)
C4B 0.032(3) 0.030(3) 0.020(3) -0.007(2) 0.003(2) -0.001(2)
C5B 0.030(3) 0.035(3) 0.014(3) -0.005(2) 0.006(2) -0.006(2)
C6B 0.023(3) 0.030(3) 0.016(3) -0.001(2) 0.001(2) -0.005(2)
C7B 0.028(3) 0.031(3) 0.018(3) 0.001(2) -0.002(2) -0.002(2)
O4B 0.054(2) 0.041(2) 0.016(2) -0.0016(18) 0.0117(18) -0.0152(18)
O5B 0.047(2) 0.030(2) 0.021(2) -0.0043(17) 0.0100(17) -0.0107(16)
C8B 0.046(3) 0.028(3) 0.031(4) 0.000(3) 0.005(3) -0.009(2)

loop_
_atom_type_symbol
_atom_type_description
_atom_type_scat_dispersion_real
_atom_type_scat_dispersion_imag
_atom_type_scat_source
C C 0.0033 0.0016 'International Tables Vol C Tables 4.2.6.8 and 6.1.1.4'
H H 0.0000 0.0000 'International Tables Vol C Tables 4.2.6.8 and 6.1.1.4'
N N 0.0061 0.0033 'International Tables Vol C Tables 4.2.6.8 and 6.1.1.4'
O O 0.0106 0.0060 'International Tables Vol C Tables 4.2.6.8 and 6.1.1.4'

loop_
_geom_angle_atom_site_label_1
_geom_angle_atom_site_label_2
_geom_angle_atom_site_label_3
_geom_angle
C2A C1A C6A 119.4(5)
C2A C1A H1A 120.3
C6A C1A H1A 120.3
C1A C2A C3A 122.1(5)
C1A C2A N1A 118.6(4)
C3A C2A N1A 119.3(4)
O1A N1A O2A 122.3(5)
O1A N1A C2A 118.2(4)
O2A N1A C2A 119.4(4)
O3A C3A C4A 117.2(5)
O3A C3A C2A 125.7(5)
C4A C3A C2A 117.2(4)
C3A O3A H3A 115(4)
C5A C4A C3A 121.2(5)
C5A C4A H4A 119.4
C3A C4A H4A 119.4
C4A C5A C6A 120.9(5)
C4A C5A H5A 119.5
C6A C5A H5A 119.5
C1A C6A C5A 119.2(5)
C1A C6A C7A 121.3(5)
C5A C6A C7A 119.2(5)
O4A C7A O5A 123.0(5)
O4A C7A C6A 124.1(5)
O5A C7A C6A 113.0(5)
C7A O5A C8A 116.5(4)
O5A C8A H8AA 109.5
O5A C8A H8AB 109.5
H8AA C8A H8AB 109.5
O5A C8A H8AC 109.5
H8AA C8A H8AC 109.5
H8AB C8A H8AC 109.5
C6B C1B C2B 119.5(5)
C6B C1B H1B 120.2
C2B C1B H1B 120.2
C1B C2B C3B 122.3(5)
C1B C2B N1B 117.4(4)
C3B C2B N1B 120.3(4)
O1B N1B O2B 123.4(5)
O1B N1B C2B 118.6(4)
O2B N1B C2B 118.0(4)
O3B C3B C2B 125.8(5)
O3B C3B C4B 117.0(5)
C2B C3B C4B 117.2(5)
C3B O3B H3B 113(4)
C5B C4B C3B 120.4(5)
C5B C4B H4B 119.8
C3B C4B H4B 119.8
C4B C5B C6B 122.0(5)
C4B C5B H5B 119.0
C6B C5B H5B 119.0
C1B C6B C5B 118.6(5)
C1B C6B C7B 122.1(5)
C5B C6B C7B 119.2(5)
O4B C7B O5B 123.2(5)
O4B C7B C6B 124.0(5)
O5B C7B C6B 112.7(5)
C7B O5B C8B 117.0(4)
O5B C8B H8BA 109.5
O5B C8B H8BB 109.5
H8BA C8B H8BB 109.5
O5B C8B H8BC 109.5
H8BA C8B H8BC 109.5
H8BB C8B H8BC 109.5

loop_
_geom_bond_atom_site_label_1
_geom_bond_atom_site_label_2
_geom_bond_distance
C1A C2A 1.377(6)
C1A C6A 1.397(7)
C1A H1A 0.9300
C2A C3A 1.414(7)
C2A N1A 1.459(6)
N1A O1A 1.243(5)
N1A O2A 1.250(5)
C3A O3A 1.347(6)
C3A C4A 1.408(7)
O3A H3A 0.828(11)
C4A C5A 1.361(6)
C4A H4A 0.9300
C5A C6A 1.409(7)
C5A H5A 0.9300
C6A C7A 1.473(7)
C7A O4A 1.228(6)
C7A O5A 1.345(6)
O5A C8A 1.463(5)
C8A H8AA 0.9600
C8A H8AB 0.9600
C8A H8AC 0.9600
C1B C6B 1.387(7)
C1B C2B 1.395(7)
C1B H1B 0.9300
C2B C3B 1.397(7)
C2B N1B 1.466(6)
N1B O1B 1.228(5)
N1B O2B 1.237(5)
C3B O3B 1.329(6)
C3B C4B 1.411(7)
O3B H3B 0.831(11)
C4B C5B 1.370(6)
C4B H4B 0.9300
C5B C6B 1.397(7)
C5B H5B 0.9300
C6B C7B 1.476(7)
C7B O4B 1.220(6)
C7B O5B 1.331(6)
O5B C8B 1.449(6)
C8B H8BA 0.9600
C8B H8BB 0.9600
C8B H8BC 0.9600

loop_
_geom_hbond_atom_site_label_D
_geom_hbond_atom_site_label_H
_geom_hbond_atom_site_label_A
_geom_hbond_distance_DH
_geom_hbond_distance_HA
_geom_hbond_distance_DA
_geom_hbond_angle_DHA
_geom_hbond_site_symmetry_A
O3A H3A O2A 0.828(11) 1.94(4) 2.585(5) 134(5) .
O3B H3B O2B 0.831(11) 1.91(4) 2.584(5) 137(5) .
C8A H8AB O3A 0.96 2.62 3.372(7) 135.9 1_565
C8A H8AA O3A 0.96 2.61 3.441(7) 144.8 2_566
C4A H4A O4B 0.93 2.41 3.136(7) 134.9 2_557
O3A H3A O1B 0.828(11) 2.30(5) 2.896(5) 129(5) 2_656
C1A H1A O2B 0.93 2.56 3.483(6) 174.1 2_666
C4B H4B O4A 0.93 2.49 3.327(6) 150.1 2_567
C1B H1B O2A 0.93 2.59 3.509(6) 168.3 2_656
O3B H3B O1A 0.831(11) 2.28(4) 2.863(5) 128(5) 2_666
C8B H8BB O3B 0.96 2.50 3.282(6) 138.9 1_545
C8B H8BA O3B 0.96 2.70 3.475(7) 138.6 2_657

loop_
_geom_torsion_atom_site_label_1
_geom_torsion_atom_site_label_2
_geom_torsion_atom_site_label_3
_geom_torsion_atom_site_label_4
_geom_torsion
C6A C1A C2A C3A -1.8(7)
C6A C1A C2A N1A 177.7(4)
C1A C2A N1A O1A -4.6(7)
C3A C2A N1A O1A 174.9(5)
C1A C2A N1A O2A 177.4(4)
C3A C2A N1A O2A -3.0(7)
C1A C2A C3A O3A -178.1(5)
N1A C2A C3A O3A 2.4(8)
C1A C2A C3A C4A 3.1(7)
N1A C2A C3A C4A -176.4(4)
O3A C3A C4A C5A 179.7(5)
C2A C3A C4A C5A -1.3(7)
C3A C4A C5A C6A -1.6(8)
C2A C1A C6A C5A -1.2(7)
C2A C1A C6A C7A -175.7(4)
C4A C5A C6A C1A 2.9(7)
C4A C5A C6A C7A 177.5(5)
C1A C6A C7A O4A 168.3(5)
C5A C6A C7A O4A -6.1(8)
C1A C6A C7A O5A -12.4(7)
C5A C6A C7A O5A 173.1(4)
O4A C7A O5A C8A -3.6(8)
C6A C7A O5A C8A 177.1(4)
C6B C1B C2B C3B -1.3(7)
C6B C1B C2B N1B 178.3(4)
C1B C2B N1B O1B -5.6(7)
C3B C2B N1B O1B 174.0(4)
C1B C2B N1B O2B 176.3(4)
C3B C2B N1B O2B -4.1(7)
C1B C2B C3B O3B -179.0(5)
N1B C2B C3B O3B 1.5(8)
C1B C2B C3B C4B 2.3(7)
N1B C2B C3B C4B -177.3(4)
O3B C3B C4B C5B 179.7(4)
C2B C3B C4B C5B -1.4(7)
C3B C4B C5B C6B -0.4(7)
C2B C1B C6B C5B -0.6(7)
C2B C1B C6B C7B -178.0(4)
C4B C5B C6B C1B 1.4(7)
C4B C5B C6B C7B 178.9(4)
C1B C6B C7B O4B 167.6(5)
C5B C6B C7B O4B -9.8(7)
C1B C6B C7B O5B -9.3(7)
C5B C6B C7B O5B 173.3(4)
O4B C7B O5B C8B -0.8(7)
C6B C7B O5B C8B 176.1(4)

loop_
_cod_related_entry_id
_cod_related_entry_code
_cod_related_entry_database
1 60199 ChemSpider
